data_4062575
_journal_name_full Organometallics
_journal_paper_doi 10.1021/om034248j
_journal_year 2004
_chemical_formula_moiety 'C25 H17 Co4 N2 O12, C24 H20 B, C H2 Cl2, H2 O'
_chemical_formula_sum 'C50 H41 B Cl2 Co4 N2 O13'
_chemical_formula_weight 1195.28
_space_group_IT_number 15
_symmetry_cell_setting monoclinic
_symmetry_space_group_name_Hall '-C 2yc'
_symmetry_space_group_name_H-M 'C 1 2/c 1'
_cell_angle_alpha 90.00
_cell_angle_beta 110.76(5)
_cell_angle_gamma 90.00
_cell_formula_units_Z 8
_cell_length_a 35.331(18)
_cell_length_b 19.2780(17)
_cell_length_c 16.489(9)
_cell_measurement_temperature 140(2)
_cell_volume 10502(8)
_diffrn_ambient_temperature 140(2)
_exptl_crystal_density_diffrn 1.512
_cod_depositor_comments
;
The following automatic conversions were performed:
'_symmetry_cell_setting' value 'Monoclinic' changed to 'monoclinic'
according to '/home/saulius/struct/CIF-dictionaries/cif_core.dic'
dictionary named 'cif_core.dic' version 2.4.1 from 2010-06-29.

Automatic conversion script
Id: cif_fix_enum 1527 2010-12-29 10:47:43Z saulius 
;
_cod_original_sg_symbol_H-M 'C 2/c'
_cod_database_code 4062575

loop_
_symmetry_equiv_pos_as_xyz
'x, y, z'
'-x, y, -z+1/2'
'x+1/2, y+1/2, z'
'-x+1/2, y+1/2, -z+1/2'
'-x, -y, -z'
'x, -y, z-1/2'
'-x+1/2, -y+1/2, -z'
'x+1/2, -y+1/2, z-1/2'

loop_
_atom_site_label
_atom_site_type_symbol
_atom_site_fract_x
_atom_site_fract_y
_atom_site_fract_z
_atom_site_U_iso_or_equiv
_atom_site_adp_type
_atom_site_occupancy
_atom_site_symmetry_multiplicity
_atom_site_calc_flag
_atom_site_refinement_flags
_atom_site_disorder_assembly
_atom_site_disorder_group
Co1 Co 0.44644(5) 0.12218(9) 0.08621(11) 0.0844(6) Uani 1 1 d . . .
Co2 Co 0.44697(5) -0.00510(9) 0.10261(11) 0.0852(6) Uani 1 1 d . . .
Co3 Co 0.08496(6) -0.08426(9) 0.05437(14) 0.0942(6) Uani 1 1 d . . .
Co4 Co 0.10153(6) -0.14286(9) -0.06236(12) 0.0943(6) Uani 1 1 d . . .
O1 O 0.5286(3) 0.1395(5) 0.0827(7) 0.105(3) Uani 1 1 d . . .
O2 O 0.4361(4) 0.2562(7) 0.1616(9) 0.152(5) Uani 1 1 d . . .
O3 O 0.3920(3) 0.1303(6) -0.0950(6) 0.120(3) Uani 1 1 d . . .
O4 O 0.3915(3) -0.0465(5) -0.0695(6) 0.110(3) Uani 1 1 d . . .
O5 O 0.4412(3) -0.1233(6) 0.2103(7) 0.122(3) Uani 1 1 d . . .
O6 O 0.5295(3) -0.0317(4) 0.1075(5) 0.087(2) Uani 1 1 d . . .
O7 O 0.1159(5) -0.0141(11) 0.2198(14) 0.266(12) Uani 1 1 d . . .
O8 O 0.0250(6) 0.0096(12) -0.0560(15) 0.292(14) Uani 1 1 d . . .
O9 O 0.0412(4) -0.1957(6) 0.1041(8) 0.142(4) Uani 1 1 d . . .
O10 O 0.0427(6) -0.0693(12) -0.2088(15) 0.278(12) Uani 1 1 d . . .
O11 O 0.0760(5) -0.2861(6) -0.0404(9) 0.164(6) Uani 1 1 d . . .
O12 O 0.1599(5) -0.1727(5) -0.1451(8) 0.138(4) Uani 1 1 d . . .
N1 N 0.2918(2) 0.0533(4) 0.1497(5) 0.0561(19) Uani 1 1 d . . .
N2 N 0.2379(2) 0.0610(4) 0.0354(5) 0.0554(19) Uani 1 1 d . . .
C1 C 0.2794(3) 0.1222(5) 0.1400(7) 0.062(3) Uani 1 1 d . . .
H1 H 0.2928 0.1597 0.1762 0.075 Uiso 1 1 calc R . .
C2 C 0.2460(3) 0.1265(5) 0.0721(7) 0.061(3) Uani 1 1 d . . .
H2 H 0.2302 0.1670 0.0518 0.073 Uiso 1 1 calc R . .
C3 C 0.2668(3) 0.0188(5) 0.0849(7) 0.063(3) Uani 1 1 d . . .
H3 H 0.2688 -0.0293 0.0745 0.076 Uiso 1 1 calc R . .
C4 C 0.3276(3) 0.0267(5) 0.2167(7) 0.063(3) Uani 1 1 d . . .
H4A H 0.3213 -0.0193 0.2354 0.075 Uiso 1 1 calc R . .
H4B H 0.3349 0.0581 0.2675 0.075 Uiso 1 1 calc R . .
C5 C 0.3634(4) 0.0197(7) 0.1879(9) 0.099(4) Uani 1 1 d . . .
H5A H 0.3877 0.0126 0.2406 0.119 Uiso 1 1 calc R . .
H5B H 0.3595 -0.0232 0.1530 0.119 Uiso 1 1 calc R . .
C6 C 0.3723(4) 0.0740(7) 0.1394(9) 0.101(4) Uani 1 1 d . . .
H6A H 0.3703 0.1192 0.1662 0.121 Uiso 1 1 calc R . .
H6B H 0.3522 0.0737 0.0797 0.121 Uiso 1 1 calc R . .
C7 C 0.4146(4) 0.0661(7) 0.1358(8) 0.086(4) Uani 1 1 d . . .
C8 C 0.4526(4) 0.0668(7) 0.1888(8) 0.089(4) Uani 1 1 d . . .
H8 H 0.4671 0.0718 0.2527 0.106 Uiso 1 1 calc R . .
C9 C 0.2059(3) 0.0452(5) -0.0469(7) 0.064(3) Uani 1 1 d . . .
H9A H 0.2182 0.0370 -0.0914 0.077 Uiso 1 1 calc R . .
H9B H 0.1878 0.0860 -0.0654 0.077 Uiso 1 1 calc R . .
C10 C 0.1807(3) -0.0173(5) -0.0433(7) 0.067(3) Uani 1 1 d . . .
H10A H 0.1990 -0.0560 -0.0149 0.081 Uiso 1 1 calc R . .
H10B H 0.1646 -0.0319 -0.1032 0.081 Uiso 1 1 calc R . .
C11 C 0.1518(3) -0.0028(5) 0.0066(7) 0.069(3) Uani 1 1 d . . .
H11A H 0.1675 0.0158 0.0648 0.082 Uiso 1 1 calc R . .
H11B H 0.1317 0.0327 -0.0248 0.082 Uiso 1 1 calc R . .
C12 C 0.1302(3) -0.0674(5) 0.0161(7) 0.068(3) Uani 1 1 d . . .
C13 C 0.1348(4) -0.1260(5) 0.0587(7) 0.071(3) Uani 1 1 d . . .
H13 H 0.1578 -0.1503 0.1037 0.085 Uiso 1 1 calc R . .
C14 C 0.4958(4) 0.1323(7) 0.0818(10) 0.101(4) Uani 1 1 d . . .
C15 C 0.4392(5) 0.2037(11) 0.1308(11) 0.128(6) Uani 1 1 d . . .
C16 C 0.4133(4) 0.1276(8) -0.0256(9) 0.092(4) Uani 1 1 d . . .
C17 C 0.4139(4) -0.0292(7) -0.0038(9) 0.090(4) Uani 1 1 d . . .
C18 C 0.4433(4) -0.0764(9) 0.1659(9) 0.101(4) Uani 1 1 d . . .
C19 C 0.4972(4) -0.0213(6) 0.1035(9) 0.084(3) Uani 1 1 d . . .
C20 C 0.1018(7) -0.0426(9) 0.1525(17) 0.160(9) Uani 1 1 d . . .
C21 C 0.0485(6) -0.0288(12) -0.0121(16) 0.175(10) Uani 1 1 d . . .
C22 C 0.0570(5) -0.1528(8) 0.0817(10) 0.104(4) Uani 1 1 d . . .
C23 C 0.0659(7) -0.1032(12) -0.1495(16) 0.160(7) Uani 1 1 d . . .
C24 C 0.0840(6) -0.2320(10) -0.0533(12) 0.131(6) Uani 1 1 d . . .
C25 C 0.1366(5) -0.1620(8) -0.1120(11) 0.107(5) Uani 1 1 d . . .
B1 B 0.2399(4) 0.3271(5) 0.2351(7) 0.055(3) Uani 1 1 d . . .
C26 C 0.2420(3) 0.4104(4) 0.2066(6) 0.051(2) Uani 1 1 d . . .
C27 C 0.2130(3) 0.4448(5) 0.1421(6) 0.058(2) Uani 1 1 d . . .
H27 H 0.1900 0.4196 0.1063 0.069 Uiso 1 1 calc R . .
C28 C 0.2156(3) 0.5167(5) 0.1260(7) 0.065(3) Uani 1 1 d . . .
H28 H 0.1946 0.5390 0.0804 0.078 Uiso 1 1 calc R . .
C29 C 0.2485(3) 0.5532(5) 0.1768(7) 0.063(3) Uani 1 1 d . . .
H29 H 0.2505 0.6011 0.1657 0.076 Uiso 1 1 calc R . .
C30 C 0.2790(3) 0.5215(4) 0.2447(6) 0.062(3) Uani 1 1 d . . .
H30 H 0.3017 0.5472 0.2808 0.074 Uiso 1 1 calc R . .
C31 C 0.2753(3) 0.4512(4) 0.2579(6) 0.058(3) Uani 1 1 d . . .
H31 H 0.2962 0.4291 0.3038 0.070 Uiso 1 1 calc R . .
C32 C 0.2846(3) 0.2901(4) 0.2590(6) 0.055(2) Uani 1 1 d . . .
C33 C 0.3131(3) 0.3077(5) 0.2221(6) 0.063(3) Uani 1 1 d . . .
H33 H 0.3063 0.3437 0.1801 0.076 Uiso 1 1 calc R . .
C34 C 0.3505(3) 0.2767(5) 0.2420(6) 0.061(3) Uani 1 1 d . . .
H34 H 0.3688 0.2915 0.2150 0.073 Uiso 1 1 calc R . .
C35 C 0.3609(3) 0.2221(5) 0.3038(7) 0.065(3) Uani 1 1 d . . .
H35 H 0.3863 0.1992 0.3190 0.077 Uiso 1 1 calc R . .
C36 C 0.3332(3) 0.2034(5) 0.3407(6) 0.060(2) Uani 1 1 d . . .
H36 H 0.3398 0.1672 0.3825 0.072 Uiso 1 1 calc R . .
C37 C 0.2963(3) 0.2353(4) 0.3192(6) 0.055(2) Uani 1 1 d . . .
H37 H 0.2780 0.2198 0.3459 0.066 Uiso 1 1 calc R . .
C38 C 0.2240(3) 0.3311(4) 0.3156(6) 0.054(2) Uani 1 1 d . . .
C39 C 0.2500(3) 0.3317(4) 0.4036(6) 0.057(2) Uani 1 1 d . . .
H39 H 0.2785 0.3297 0.4169 0.068 Uiso 1 1 calc R . .
C40 C 0.2351(4) 0.3353(4) 0.4714(7) 0.064(3) Uani 1 1 d . . .
H40 H 0.2533 0.3348 0.5298 0.077 Uiso 1 1 calc R . .
C41 C 0.1950(4) 0.3393(4) 0.4543(7) 0.067(3) Uani 1 1 d . . .
H41 H 0.1854 0.3404 0.5012 0.080 Uiso 1 1 calc R . .
C42 C 0.1677(4) 0.3420(4) 0.3708(8) 0.068(3) Uani 1 1 d . . .
H42 H 0.1396 0.3474 0.3597 0.081 Uiso 1 1 calc R . .
C43 C 0.1827(4) 0.3363(4) 0.3007(7) 0.063(3) Uani 1 1 d . . .
H43 H 0.1640 0.3361 0.2427 0.075 Uiso 1 1 calc R . .
C44 C 0.2090(3) 0.2834(4) 0.1538(6) 0.056(2) Uani 1 1 d . . .
C45 C 0.1866(3) 0.2268(4) 0.1667(7) 0.061(3) Uani 1 1 d . . .
H45 H 0.1902 0.2142 0.2247 0.074 Uiso 1 1 calc R . .
C46 C 0.1593(3) 0.1877(5) 0.0995(7) 0.066(3) Uani 1 1 d . . .
H46 H 0.1454 0.1492 0.1116 0.079 Uiso 1 1 calc R . .
C47 C 0.1530(4) 0.2073(5) 0.0131(8) 0.075(3) Uani 1 1 d . . .
H47 H 0.1331 0.1845 -0.0338 0.090 Uiso 1 1 calc R . .
C48 C 0.1761(3) 0.2595(5) -0.0025(7) 0.066(3) Uani 1 1 d . . .
H48 H 0.1734 0.2704 -0.0604 0.079 Uiso 1 1 calc R . .
C49 C 0.2026(3) 0.2956(4) 0.0642(6) 0.060(3) Uani 1 1 d . . .
H49 H 0.2179 0.3313 0.0506 0.072 Uiso 1 1 calc R . .
Cl1 Cl -0.0261(4) -0.2580(5) -0.1298(9) 0.310(6) Uani 1 1 d . . .
Cl2 Cl -0.0546(4) -0.1452(7) -0.081(2) 0.74(3) Uani 1 1 d . . .
C50 C -0.0673(12) -0.2208(17) -0.141(4) 0.49(5) Uani 1 1 d . . .
H50A H -0.0845 -0.2506 -0.1195 0.591 Uiso 1 1 calc R . .
H50B H -0.0823 -0.2102 -0.2031 0.591 Uiso 1 1 calc R . .
O13 O 0.0682(7) 0.0882(9) -0.1878(12) 0.110(6) Uani 0.50 1 d P . .
O14 O 0.4845(10) 0.3744(16) 0.229(2) 0.202(17) Uani 0.50 1 d P . .

loop_
_atom_site_aniso_label
_atom_site_aniso_U_11
_atom_site_aniso_U_22
_atom_site_aniso_U_33
_atom_site_aniso_U_23
_atom_site_aniso_U_13
_atom_site_aniso_U_12
Co1 0.0724(11) 0.1130(13) 0.0705(11) 0.0115(9) 0.0288(9) 0.0020(9)
Co2 0.0749(11) 0.1117(12) 0.0672(10) 0.0079(9) 0.0232(8) -0.0189(9)
Co3 0.0831(12) 0.0831(11) 0.1266(17) 0.0182(10) 0.0497(12) 0.0002(9)
Co4 0.0976(14) 0.0846(11) 0.0863(13) 0.0028(9) 0.0149(10) -0.0212(9)
O1 0.074(6) 0.108(6) 0.132(8) 0.011(6) 0.035(6) -0.016(5)
O2 0.152(11) 0.150(10) 0.146(11) -0.038(8) 0.046(9) 0.039(8)
O3 0.106(8) 0.175(10) 0.070(6) 0.032(7) 0.019(6) 0.021(7)
O4 0.096(7) 0.142(8) 0.080(6) 0.005(6) 0.015(6) -0.033(6)
O5 0.139(9) 0.126(8) 0.097(7) 0.019(6) 0.036(7) -0.018(7)
O6 0.077(6) 0.107(6) 0.083(6) -0.001(5) 0.033(5) -0.010(5)
O7 0.216(17) 0.32(2) 0.36(3) -0.24(2) 0.218(18) -0.120(15)
O8 0.28(2) 0.35(2) 0.35(3) 0.24(2) 0.24(2) 0.23(2)
O9 0.149(10) 0.143(9) 0.154(11) -0.006(8) 0.076(9) -0.057(8)
O10 0.184(18) 0.33(3) 0.23(2) 0.062(18) -0.040(15) 0.084(17)
O11 0.232(15) 0.111(8) 0.171(12) -0.023(7) 0.097(11) -0.101(9)
O12 0.232(14) 0.072(6) 0.130(9) -0.028(6) 0.090(10) -0.024(7)
N1 0.068(5) 0.051(4) 0.057(5) 0.006(4) 0.032(4) 0.002(4)
N2 0.068(5) 0.047(4) 0.062(5) 0.002(4) 0.036(5) 0.004(4)
C1 0.072(7) 0.051(5) 0.076(7) -0.008(5) 0.041(6) 0.011(5)
C2 0.071(7) 0.048(5) 0.070(7) -0.004(5) 0.031(6) -0.004(5)
C3 0.081(7) 0.056(5) 0.063(7) -0.008(5) 0.038(6) -0.005(5)
C4 0.064(7) 0.067(6) 0.064(7) 0.001(5) 0.032(6) 0.001(5)
C5 0.080(9) 0.128(10) 0.094(10) 0.038(8) 0.036(8) 0.016(8)
C6 0.093(10) 0.132(11) 0.092(10) 0.022(8) 0.050(8) -0.005(8)
C7 0.072(8) 0.117(9) 0.073(8) 0.027(7) 0.032(7) 0.015(7)
C8 0.083(9) 0.140(11) 0.045(6) -0.007(7) 0.026(6) -0.001(8)
C9 0.067(7) 0.072(6) 0.057(6) -0.001(5) 0.028(6) 0.000(5)
C10 0.076(7) 0.066(6) 0.061(6) -0.005(5) 0.027(6) -0.004(5)
C11 0.091(8) 0.060(6) 0.061(6) 0.007(5) 0.034(6) 0.008(5)
C12 0.076(7) 0.059(6) 0.069(7) -0.004(5) 0.027(6) 0.003(5)
C13 0.082(8) 0.069(6) 0.071(7) -0.011(5) 0.037(6) -0.011(5)
C14 0.067(9) 0.110(10) 0.123(12) -0.013(8) 0.032(8) -0.003(8)
C15 0.102(12) 0.179(17) 0.107(12) -0.029(12) 0.041(10) 0.032(11)
C16 0.061(8) 0.144(11) 0.072(9) 0.020(8) 0.024(7) 0.005(8)
C17 0.063(8) 0.118(10) 0.074(9) 0.013(8) 0.006(7) -0.018(7)
C18 0.097(10) 0.134(12) 0.079(9) -0.005(9) 0.039(8) -0.018(9)
C19 0.075(9) 0.088(8) 0.092(9) 0.010(7) 0.032(8) -0.008(7)
C20 0.176(19) 0.124(13) 0.26(3) -0.067(15) 0.17(2) -0.026(12)
C21 0.140(16) 0.198(19) 0.24(2) 0.109(18) 0.137(18) 0.088(15)
C22 0.095(10) 0.125(11) 0.105(11) 0.014(9) 0.053(9) -0.013(9)
C23 0.122(16) 0.179(18) 0.153(19) -0.025(16) 0.018(14) -0.002(14)
C24 0.132(14) 0.146(15) 0.122(14) -0.039(12) 0.052(11) -0.051(12)
C25 0.140(14) 0.095(10) 0.103(12) -0.016(8) 0.064(11) -0.008(9)
B1 0.084(8) 0.037(5) 0.046(6) 0.012(4) 0.024(6) 0.006(5)
C26 0.074(7) 0.043(4) 0.047(5) -0.013(4) 0.034(5) -0.008(4)
C27 0.073(7) 0.054(5) 0.055(6) 0.012(4) 0.033(5) 0.022(5)
C28 0.085(8) 0.062(6) 0.061(6) 0.017(5) 0.042(6) 0.011(5)
C29 0.088(8) 0.048(5) 0.066(7) -0.001(5) 0.044(6) 0.008(5)
C30 0.090(8) 0.044(5) 0.054(6) -0.008(4) 0.028(6) -0.004(5)
C31 0.085(7) 0.045(5) 0.052(6) 0.015(4) 0.032(5) 0.013(5)
C32 0.087(7) 0.035(4) 0.046(5) -0.003(4) 0.027(5) -0.005(4)
C33 0.091(8) 0.051(5) 0.057(6) -0.005(4) 0.037(6) -0.004(5)
C34 0.083(8) 0.056(5) 0.053(6) 0.003(4) 0.037(6) 0.000(5)
C35 0.075(7) 0.063(6) 0.063(7) -0.007(5) 0.032(6) 0.011(5)
C36 0.078(7) 0.057(5) 0.046(6) 0.001(4) 0.024(5) 0.005(5)
C37 0.079(7) 0.044(4) 0.048(5) -0.006(4) 0.031(5) 0.002(5)
C38 0.071(7) 0.036(4) 0.065(7) 0.006(4) 0.035(6) 0.001(4)
C39 0.076(7) 0.040(4) 0.060(6) 0.001(4) 0.031(6) 0.005(4)
C40 0.096(9) 0.040(5) 0.063(7) 0.001(4) 0.036(6) -0.002(5)
C41 0.117(10) 0.047(5) 0.053(7) 0.002(4) 0.050(7) -0.001(6)
C42 0.087(8) 0.039(5) 0.094(9) -0.009(5) 0.053(7) -0.008(5)
C43 0.103(9) 0.032(4) 0.056(6) 0.004(4) 0.031(6) 0.004(5)
C44 0.066(6) 0.046(5) 0.063(6) -0.004(4) 0.030(5) 0.011(4)
C45 0.083(7) 0.049(5) 0.061(6) -0.005(4) 0.037(6) -0.006(5)
C46 0.065(7) 0.049(5) 0.088(9) -0.006(5) 0.032(6) 0.001(5)
C47 0.082(8) 0.069(6) 0.065(7) -0.014(5) 0.016(6) 0.000(6)
C48 0.083(8) 0.056(6) 0.060(7) -0.012(5) 0.026(6) 0.010(5)
C49 0.094(8) 0.035(4) 0.054(6) 0.003(4) 0.031(6) 0.003(4)
Cl1 0.325(13) 0.220(8) 0.426(16) -0.111(9) 0.182(12) -0.048(8)
Cl2 0.237(12) 0.232(12) 1.74(8) -0.26(3) 0.34(3) -0.070(9)
C50 0.38(5) 0.23(3) 1.11(14) 0.37(6) 0.55(8) 0.18(4)
O13 0.162(19) 0.089(11) 0.079(12) 0.004(9) 0.040(13) 0.007(11)
O14 0.21(5) 0.22(3) 0.13(3) 0.03(2) 0.01(3) -0.11(3)

loop_
_geom_bond_atom_site_label_1
_geom_bond_atom_site_label_2
_geom_bond_distance
_geom_bond_site_symmetry_2
_geom_bond_publ_flag
Co1 C14 1.782(15) . ?
Co1 C15 1.792(19) . ?
Co1 C16 1.803(14) . ?
Co1 C7 1.938(12) . ?
Co1 C8 1.946(12) . ?
Co1 Co2 2.468(3) . ?
Co2 C18 1.759(17) . ?
Co2 C17 1.790(14) . ?
Co2 C19 1.798(14) . ?
Co2 C8 1.945(12) . ?
Co2 C7 1.985(13) . ?
Co3 C20 1.71(2) . ?
Co3 C21 1.73(2) . ?
Co3 C22 1.799(15) . ?
Co3 C13 1.916(12) . ?
Co3 C12 1.942(11) . ?
Co3 Co4 2.474(3) . ?
Co4 C23 1.72(2) . ?
Co4 C25 1.749(17) . ?
Co4 C24 1.851(19) . ?
Co4 C13 1.952(11) . ?
Co4 C12 1.972(10) . ?
O1 C14 1.162(14) . ?
O2 C15 1.155(17) . ?
O3 C16 1.127(14) . ?
O4 C17 1.143(13) . ?
O5 C18 1.181(15) . ?
O6 C19 1.137(13) . ?
O7 C20 1.18(2) . ?
O8 C21 1.16(2) . ?
O9 C22 1.133(14) . ?
O10 C23 1.22(2) . ?
O11 C24 1.120(18) . ?
O12 C25 1.157(17) . ?
N1 C3 1.302(12) . ?
N1 C1 1.390(11) . ?
N1 C4 1.448(12) . ?
N2 C3 1.335(12) . ?
N2 C2 1.385(11) . ?
N2 C9 1.458(12) . ?
C1 C2 1.309(14) . ?
C1 H1 0.9500 . ?
C2 H2 0.9500 . ?
C3 H3 0.9500 . ?
C4 C5 1.505(15) . ?
C4 H4A 0.9900 . ?
C4 H4B 0.9900 . ?
C5 C6 1.420(16) . ?
C5 H5A 0.9900 . ?
C5 H5B 0.9900 . ?
C6 C7 1.521(17) . ?
C6 H6A 0.9900 . ?
C6 H6B 0.9900 . ?
C7 C8 1.318(16) . ?
C8 H8 1.0000 . ?
C9 C10 1.510(13) . ?
C9 H9A 0.9900 . ?
C9 H9B 0.9900 . ?
C10 C11 1.549(14) . ?
C10 H10A 0.9900 . ?
C10 H10B 0.9900 . ?
C11 C12 1.497(14) . ?
C11 H11A 0.9900 . ?
C11 H11B 0.9900 . ?
C12 C13 1.310(14) . ?
C13 H13 1.0000 . ?
B1 C38 1.616(14) . ?
B1 C44 1.630(15) . ?
B1 C32 1.649(15) . ?
B1 C26 1.683(12) . ?
C26 C27 1.360(13) . ?
C26 C31 1.419(13) . ?
C27 C28 1.420(13) . ?
C27 H27 0.9500 . ?
C28 C29 1.363(14) . ?
C28 H28 0.9500 . ?
C29 C30 1.392(14) . ?
C29 H29 0.9500 . ?
C30 C31 1.387(12) . ?
C30 H30 0.9500 . ?
C31 H31 0.9500 . ?
C32 C33 1.389(13) . ?
C32 C37 1.409(12) . ?
C33 C34 1.380(14) . ?
C33 H33 0.9500 . ?
C34 C35 1.420(13) . ?
C34 H34 0.9500 . ?
C35 C36 1.371(13) . ?
C35 H35 0.9500 . ?
C36 C37 1.369(13) . ?
C36 H36 0.9500 . ?
C37 H37 0.9500 . ?
C38 C43 1.394(14) . ?
C38 C39 1.417(13) . ?
C39 C40 1.396(13) . ?
C39 H39 0.9500 . ?
C40 C41 1.344(15) . ?
C40 H40 0.9500 . ?
C41 C42 1.375(15) . ?
C41 H41 0.9500 . ?
C42 C43 1.436(14) . ?
C42 H42 0.9500 . ?
C43 H43 0.9500 . ?
C44 C45 1.408(13) . ?
C44 C49 1.433(13) . ?
C45 C46 1.403(14) . ?
C45 H45 0.9500 . ?
C46 C47 1.411(15) . ?
C46 H46 0.9500 . ?
C47 C48 1.376(15) . ?
C47 H47 0.9500 . ?
C48 C49 1.358(13) . ?
C48 H48 0.9500 . ?
C49 H49 0.9500 . ?
Cl1 C50 1.58(3) . ?
Cl2 C50 1.73(6) . ?
C50 H50A 0.9900 . ?
C50 H50B 0.9900 . ?
O14 O14 1.07(5) 2_655 ?
